data_4504406
loop_
_publ_author_name
'Tang, Yun-Zhi'
'Wang, Guo-Xi'
'Ye, Qiong'
'Xiong, Ren-Gen'
'Yuan, Rong-Xin'

_publ_section_title
;
 Heterometallic Tetrazole Coordination Polymer Formed through 2 + 3
 Cycloaddition Reaction between Inorganic Complexes in the Presence of
 Lewis Acid
;
_journal_issue 12
_journal_name_full 'Crystal Growth &amp; Design'
_journal_page_first 2382
_journal_page_last 2386
_journal_paper_doi 10.1021/cg070528g
_journal_volume 7
_journal_year 2007
_chemical_formula_sum 'C12 H8 Cd2 Cl3 Cu N10'
_chemical_formula_weight 686.97
_chemical_name_systematic ?
_space_group_IT_number 57
_symmetry_space_group_name_Hall '-P 2c 2b'
_symmetry_space_group_name_H-M 'P b c m'
_atom_sites_solution_hydrogens geom
_atom_sites_solution_primary direct
_atom_sites_solution_secondary difmap
_audit_creation_method SHELXL-97
_cell_angle_alpha 90.00
_cell_angle_beta 90.00
_cell_angle_gamma 90.00
_cell_formula_units_Z 4
_cell_length_a 6.6799(5)
_cell_length_b 17.8844(14)
_cell_length_c 14.9376(12)
_cell_measurement_temperature 293(2)
_cell_volume 1784.5(2)
_computing_cell_refinement 'Bruker SMART'
_computing_data_collection 'Bruker SMART'
_computing_data_reduction 'Bruker SAINT'
_computing_molecular_graphics 'Bruker SHELXTL'
_computing_publication_material 'Bruker SHELXTL'
_computing_structure_refinement 'SHELXL-97 (Sheldrick, 1997)'
_computing_structure_solution 'SHELXS-97 (Sheldrick, 1990)'
_diffrn_ambient_temperature 293(2)
_diffrn_measured_fraction_theta_full 0.999
_diffrn_measured_fraction_theta_max 0.999
_diffrn_measurement_device_type 'CCD area detector'
_diffrn_measurement_method 'phi and omega scans'
_diffrn_radiation_monochromator graphite
_diffrn_radiation_source 'fine-focus sealed tube'
_diffrn_radiation_type MoK\a
_diffrn_radiation_wavelength 0.71073
_diffrn_reflns_av_R_equivalents 0.0206
_diffrn_reflns_av_sigmaI/netI 0.0158
_diffrn_reflns_limit_h_max 7
_diffrn_reflns_limit_h_min -8
_diffrn_reflns_limit_k_max 22
_diffrn_reflns_limit_k_min -21
_diffrn_reflns_limit_l_max 18
_diffrn_reflns_limit_l_min -18
_diffrn_reflns_number 10025
_diffrn_reflns_theta_full 25.99
_diffrn_reflns_theta_max 25.99
_diffrn_reflns_theta_min 2.28
_exptl_absorpt_coefficient_mu 4.015
_exptl_crystal_colour yellow
_exptl_crystal_density_diffrn 2.557
_exptl_crystal_density_method 'not measured'
_exptl_crystal_description block
_exptl_crystal_F_000 1304
_exptl_crystal_size_max 0.4
_exptl_crystal_size_mid 0.3
_exptl_crystal_size_min 0.2
_refine_diff_density_max 0.547
_refine_diff_density_min -1.088
_refine_diff_density_rms 0.104
_refine_ls_extinction_method none
_refine_ls_goodness_of_fit_ref 1.063
_refine_ls_hydrogen_treatment mixed
_refine_ls_matrix_type full
_refine_ls_number_parameters 132
_refine_ls_number_reflns 1828
_refine_ls_number_restraints 0
_refine_ls_restrained_S_all 1.063
_refine_ls_R_factor_all 0.0226
_refine_ls_R_factor_gt 0.0214
_refine_ls_shift/su_max 0.001
_refine_ls_shift/su_mean 0.000
_refine_ls_structure_factor_coef Fsqd
_refine_ls_weighting_details 'calc w=1/[\s^2^(Fo^2^)+(0.0287P)^2^+2.3892P] where P=(Fo^2^+2Fc^2^)/3'
_refine_ls_weighting_scheme calc
_refine_ls_wR_factor_gt 0.0550
_refine_ls_wR_factor_ref 0.0556
_reflns_number_gt 1741
_reflns_number_total 1828
_reflns_threshold_expression >2sigma(I)
_cod_data_source_file cg070528g-file003.cif
_cod_data_source_block 2
_cod_database_code 4504406

loop_
_symmetry_equiv_pos_as_xyz
'x, y, z'
'-x, -y, z+1/2'
'-x, y+1/2, -z+1/2'
'x, -y+1/2, -z'
'-x, -y, -z'
'x, y, -z-1/2'
'x, -y-1/2, z-1/2'
'-x, y-1/2, z'

loop_
_atom_site_label
_atom_site_type_symbol
_atom_site_fract_x
_atom_site_fract_y
_atom_site_fract_z
_atom_site_U_iso_or_equiv
_atom_site_adp_type
_atom_site_occupancy
_atom_site_symmetry_multiplicity
_atom_site_calc_flag
_atom_site_refinement_flags
Cd1 Cd 0.24358(3) 0.700994(10) 0.383279(13) 0.02164(9) Uani 1 1 d .
Cu1 Cu 0.67722(9) 0.79650(3) 0.2500 0.03161(14) Uani 1 2 d S
Cl1 Cl 1.02819(14) 0.75568(6) 0.2500 0.0280(2) Uani 1 2 d S
N5 N 0.5998(3) 0.83706(12) 0.36689(14) 0.0213(4) Uani 1 1 d .
N4 N 0.4528(3) 0.80571(11) 0.41526(15) 0.0234(5) Uani 1 1 d .
C6 C 0.6648(4) 0.89436(13) 0.41655(17) 0.0208(5) Uani 1 1 d .
Cl3 Cl 0.50031(14) 0.66982(5) 0.2500 0.0254(2) Uani 1 2 d S
C5 C 0.8188(4) 0.95028(15) 0.39188(17) 0.0220(5) Uani 1 1 d .
Cl2 Cl -0.01194(14) 0.7500 0.5000 0.0265(2) Uani 1 2 d S
N3 N 0.5657(3) 0.89897(12) 0.49351(15) 0.0259(5) Uani 1 1 d .
N2 N 0.4355(3) 0.84265(12) 0.49059(15) 0.0252(5) Uani 1 1 d .
C4 C 1.0185(4) 0.93417(17) 0.3785(2) 0.0345(7) Uani 1 1 d .
H4A H 1.0640 0.8850 0.3792 0.041 Uiso 1 1 calc R
C3 C 1.1491(5) 0.99269(18) 0.3641(3) 0.0416(8) Uani 1 1 d .
H3A H 1.2847 0.9833 0.3555 0.050 Uiso 1 1 calc R
C2 C 1.0785(4) 1.06484(16) 0.3625(2) 0.0296(6) Uani 1 1 d .
H2A H 1.1688 1.1038 0.3539 0.036 Uiso 1 1 calc R
N1 N 0.8848(4) 1.08087(12) 0.37276(15) 0.0241(5) Uani 1 1 d .
C1 C 0.7583(4) 1.02414(17) 0.38706(19) 0.0271(7) Uani 1 1 d .
H1A H 0.6230 1.0349 0.3941 0.033 Uiso 1 1 calc R

loop_
_atom_site_aniso_label
_atom_site_aniso_U_11
_atom_site_aniso_U_22
_atom_site_aniso_U_33
_atom_site_aniso_U_23
_atom_site_aniso_U_13
_atom_site_aniso_U_12
Cd1 0.02412(13) 0.01712(13) 0.02366(13) 0.00008(7) -0.00271(7) -0.00013(7)
Cu1 0.0356(3) 0.0380(3) 0.0213(2) 0.000 0.000 -0.0051(2)
Cl1 0.0248(4) 0.0352(5) 0.0239(4) 0.000 0.000 0.0115(4)
N5 0.0224(11) 0.0188(11) 0.0228(10) 0.0004(9) 0.0035(9) -0.0020(9)
N4 0.0250(12) 0.0195(11) 0.0256(11) -0.0003(9) 0.0032(10) -0.0029(9)
C6 0.0214(13) 0.0164(12) 0.0247(12) 0.0014(10) 0.0026(11) -0.0007(10)
Cl3 0.0222(4) 0.0251(5) 0.0290(4) 0.000 0.000 0.0017(3)
C5 0.0235(13) 0.0196(12) 0.0229(13) -0.0024(10) 0.0028(11) -0.0021(11)
Cl2 0.0225(4) 0.0287(5) 0.0282(4) -0.0015(4) 0.000 0.000
N3 0.0291(12) 0.0198(10) 0.0287(11) -0.0028(9) 0.0063(10) -0.0067(9)
N2 0.0295(12) 0.0204(11) 0.0258(11) -0.0025(9) 0.0066(10) -0.0044(9)
C4 0.0260(15) 0.0220(14) 0.055(2) 0.0030(13) 0.0025(14) 0.0027(11)
C3 0.0194(14) 0.0332(17) 0.072(2) 0.0017(16) 0.0070(15) 0.0026(12)
C2 0.0226(14) 0.0271(14) 0.0391(15) 0.0042(12) 0.0025(13) -0.0069(12)
N1 0.0253(12) 0.0190(11) 0.0280(11) -0.0001(9) 0.0022(10) -0.0009(9)
C1 0.0214(15) 0.0226(15) 0.0373(17) -0.0026(11) 0.0057(11) -0.0014(10)

loop_
_atom_type_symbol
_atom_type_description
_atom_type_scat_dispersion_real
_atom_type_scat_dispersion_imag
_atom_type_scat_source
C C 0.0033 0.0016 'International Tables Vol C Tables 4.2.6.8 and 6.1.1.4'
H H 0.0000 0.0000 'International Tables Vol C Tables 4.2.6.8 and 6.1.1.4'
N N 0.0061 0.0033 'International Tables Vol C Tables 4.2.6.8 and 6.1.1.4'
Cu Cu 0.3201 1.2651 'International Tables Vol C Tables 4.2.6.8 and 6.1.1.4'
Cl Cl 0.1484 0.1585 'International Tables Vol C Tables 4.2.6.8 and 6.1.1.4'
Cd Cd -0.8075 1.2024 'International Tables Vol C Tables 4.2.6.8 and 6.1.1.4'

loop_
_geom_angle_atom_site_label_1
_geom_angle_atom_site_label_2
_geom_angle_atom_site_label_3
_geom_angle
_geom_angle_site_symmetry_1
_geom_angle_site_symmetry_3
N1 Cd1 N4 163.31(8) 8_655 .
N1 Cd1 N2 87.10(8) 8_655 4_566
N4 Cd1 N2 77.65(8) . 4_566
N1 Cd1 Cl2 96.63(6) 8_655 .
N4 Cd1 Cl2 89.17(6) . .
N2 Cd1 Cl2 86.21(6) 4_566 .
N1 Cd1 Cl1 95.19(6) 8_655 1_455
N4 Cd1 Cl1 100.32(6) . 1_455
N2 Cd1 Cl1 176.81(5) 4_566 1_455
Cl2 Cd1 Cl1 91.32(2) . 1_455
N1 Cd1 Cl3 89.63(6) 8_655 .
N4 Cd1 Cl3 86.41(6) . .
N2 Cd1 Cl3 99.95(6) 4_566 .
Cl2 Cd1 Cl3 171.465(19) . .
Cl1 Cd1 Cl3 82.30(2) 1_455 .
N5 Cu1 N5 125.95(13) . 6_556
N5 Cu1 Cl1 111.21(7) . .
N5 Cu1 Cl1 111.21(7) 6_556 .
N5 Cu1 Cl3 101.90(7) . .
N5 Cu1 Cl3 101.90(7) 6_556 .
Cl1 Cu1 Cl3 100.25(4) . .
Cu1 Cl1 Cd1 129.019(19) . 1_655
Cu1 Cl1 Cd1 129.019(19) . 6_656
Cd1 Cl1 Cd1 97.70(3) 1_655 6_656
C6 N5 N4 105.0(2) . .
C6 N5 Cu1 133.79(18) . .
N4 N5 Cu1 121.19(16) . .
N2 N4 N5 108.4(2) . .
N2 N4 Cd1 121.09(17) . .
N5 N4 Cd1 130.47(16) . .
N3 C6 N5 111.4(2) . .
N3 C6 C5 121.3(2) . .
N5 C6 C5 127.2(2) . .
Cu1 Cl3 Cd1 96.39(3) . 6_556
Cu1 Cl3 Cd1 96.39(3) . .
Cd1 Cl3 Cd1 95.66(3) 6_556 .
C4 C5 C1 118.3(3) . .
C4 C5 C6 124.5(3) . .
C1 C5 C6 117.1(2) . .
Cd1 Cl2 Cd1 97.65(3) 4_566 .
C6 N3 N2 104.5(2) . .
N4 N2 N3 110.6(2) . .
N4 N2 Cd1 123.74(16) . 4_566
N3 N2 Cd1 124.55(16) . 4_566
C3 C4 C5 118.4(3) . .
C3 C4 H4A 120.8 . .
C5 C4 H4A 120.8 . .
C2 C3 C4 119.9(3) . .
C2 C3 H3A 120.1 . .
C4 C3 H3A 120.1 . .
N1 C2 C3 122.2(3) . .
N1 C2 H2A 118.9 . .
C3 C2 H2A 118.9 . .
C2 N1 C1 117.9(2) . .
C2 N1 Cd1 124.43(18) . 8_665
C1 N1 Cd1 117.30(18) . 8_665
N1 C1 C5 123.3(2) . .
N1 C1 H1A 118.4 . .
C5 C1 H1A 118.4 . .

loop_
_geom_bond_atom_site_label_1
_geom_bond_atom_site_label_2
_geom_bond_distance
_geom_bond_site_symmetry_2
Cd1 N1 2.319(2) 8_655
Cd1 N4 2.385(2) .
Cd1 N2 2.409(2) 4_566
Cd1 Cl2 2.5926(6) .
Cd1 Cl1 2.6439(6) 1_455
Cd1 Cl3 2.6861(7) .
Cu1 N5 1.960(2) .
Cu1 N5 1.960(2) 6_556
Cu1 Cl1 2.4555(11) .
Cu1 Cl3 2.5553(11) .
Cl1 Cd1 2.6439(6) 1_655
Cl1 Cd1 2.6439(6) 6_656
N5 C6 1.337(3) .
N5 N4 1.342(3) .
N4 N2 1.310(3) .
C6 N3 1.329(3) .
C6 C5 1.481(4) .
Cl3 Cd1 2.6861(7) 6_556
C5 C4 1.379(4) .
C5 C1 1.383(4) .
Cl2 Cd1 2.5926(6) 4_566
N3 N2 1.331(3) .
N2 Cd1 2.409(2) 4_566
C4 C3 1.380(4) .
C4 H4A 0.9300 .
C3 C2 1.374(4) .
C3 H3A 0.9300 .
C2 N1 1.335(4) .
C2 H2A 0.9300 .
N1 C1 1.337(4) .
N1 Cd1 2.319(2) 8_665
C1 H1A 0.9300 .
